data_4110088
loop_
_publ_author_name
'Eda Canales'
'E. J. Corey'

_publ_section_title
;
 Highly Enantioselective [2+2]-Cycloaddition Reactions Catalyzed by a
 Chiral Aluminum Bromide Complex
;
_journal_name_full 'Journal of the American Chemical Society'
_journal_page_first 12686
_journal_page_last 12687
_journal_paper_doi 10.1021/ja0765262
_journal_volume 129
_journal_year 2007
_chemical_absolute_configuration ad
_chemical_formula_sum 'C13 H14 Br N O2'
_chemical_formula_weight 296.16
_chemical_name_systematic
;
 ?
;
_space_group_IT_number 19
_symmetry_cell_setting orthorhombic
_symmetry_Int_Tables_number 19
_symmetry_space_group_name_Hall 'P 2ac 2ab'
_symmetry_space_group_name_H-M 'P 21 21 21'
_atom_sites_solution_hydrogens geom
_atom_sites_solution_primary direct
_atom_sites_solution_secondary difmap
_audit_creation_method SHELXL-97
_cell_angle_alpha 90.00
_cell_angle_beta 90.00
_cell_angle_gamma 90.00
_cell_formula_units_Z 4
_cell_length_a 5.1605(13)
_cell_length_b 7.972(2)
_cell_length_c 29.258(7)
_cell_measurement_reflns_used 1021
_cell_measurement_temperature 193(2)
_cell_measurement_theta_max 27.55
_cell_measurement_theta_min 2.65
_cell_volume 1203.7(5)
_computing_cell_refinement 'Bruker SMART'
_computing_data_collection 'Bruker SMART'
_computing_data_reduction 'Bruker SAINT'
_computing_molecular_graphics 'Bruker SHELXTL'
_computing_publication_material 'Bruker SHELXTL'
_computing_structure_refinement 'SHELXL-97 (Sheldrick, 1997)'
_computing_structure_solution 'SHELXS-97 (Sheldrick, 1990)'
_diffrn_ambient_temperature 193(2)
_diffrn_detector_area_resol_mean 836.6
_diffrn_measured_fraction_theta_full 1.000
_diffrn_measured_fraction_theta_max 1.000
_diffrn_measurement_device_type 'Bruker CCD'
_diffrn_measurement_method '\w, 0.3 deg'
_diffrn_radiation_monochromator graphite
_diffrn_radiation_source 'fine-focus sealed tube'
_diffrn_radiation_type MoK\a
_diffrn_radiation_wavelength 0.71073
_diffrn_reflns_av_R_equivalents 0.1435
_diffrn_reflns_av_sigmaI/netI 0.0834
_diffrn_reflns_limit_h_max 6
_diffrn_reflns_limit_h_min -6
_diffrn_reflns_limit_k_max 9
_diffrn_reflns_limit_k_min -9
_diffrn_reflns_limit_l_max 34
_diffrn_reflns_limit_l_min -34
_diffrn_reflns_number 9556
_diffrn_reflns_theta_full 24.99
_diffrn_reflns_theta_max 24.99
_diffrn_reflns_theta_min 1.39
_diffrn_standards_decay_% <1
_diffrn_standards_interval_count 0
_diffrn_standards_number 0
_exptl_absorpt_coefficient_mu 3.404
_exptl_absorpt_correction_T_max 0.7724
_exptl_absorpt_correction_T_min 0.2809
_exptl_absorpt_correction_type none
_exptl_crystal_colour colourless
_exptl_crystal_density_diffrn 1.634
_exptl_crystal_description bar
_exptl_crystal_F_000 600
_exptl_crystal_size_max 0.50
_exptl_crystal_size_mid 0.10
_exptl_crystal_size_min 0.08
_refine_diff_density_max 0.561
_refine_diff_density_min -1.046
_refine_diff_density_rms 0.121
_refine_ls_abs_structure_details 'Flack H D (1983), Acta Cryst. A39, 876-881'
_refine_ls_abs_structure_Flack 0.003(10)
_refine_ls_extinction_method none
_refine_ls_goodness_of_fit_ref 1.025
_refine_ls_hydrogen_treatment mixed
_refine_ls_matrix_type full
_refine_ls_number_parameters 166
_refine_ls_number_reflns 2117
_refine_ls_number_restraints 0
_refine_ls_restrained_S_all 1.025
_refine_ls_R_factor_all 0.0438
_refine_ls_R_factor_gt 0.0423
_refine_ls_shift/su_max 0.000
_refine_ls_shift/su_mean 0.000
_refine_ls_structure_factor_coef Fsqd
_refine_ls_weighting_details 'calc w=1/[\s^2^(Fo^2^)+(0.0328P)^2^+0.0000P] where P=(Fo^2^+2Fc^2^)/3'
_refine_ls_weighting_scheme calc
_refine_ls_wR_factor_gt 0.0775
_refine_ls_wR_factor_ref 0.0780
_reflns_number_gt 1988
_reflns_number_total 2117
_reflns_threshold_expression >2sigma(I)
_cod_data_source_file ja0765262si20070829_113901.cif
_cod_data_source_block ejc137
_cod_original_cell_volume 1203.8(5)
_cod_database_code 4110088

loop_
_symmetry_equiv_pos_as_xyz
'x, y, z'
'-x+1/2, -y, z+1/2'
'-x, y+1/2, -z+1/2'
'x+1/2, -y+1/2, -z'

loop_
_atom_site_label
_atom_site_type_symbol
_atom_site_fract_x
_atom_site_fract_y
_atom_site_fract_z
_atom_site_U_iso_or_equiv
_atom_site_adp_type
_atom_site_occupancy
_atom_site_symmetry_multiplicity
_atom_site_calc_flag
_atom_site_refinement_flags
Br1 Br 0.71642(6) 0.31659(5) 1.135766(13) 0.04726(15) Uani 1 1 d .
C1 C 0.9246(7) 0.6157(5) 0.75945(14) 0.0450(10) Uani 1 1 d .
H1A H 0.9811 0.5728 0.7293 0.054 Uiso 1 1 calc R
H1B H 1.0361 0.7118 0.7679 0.054 Uiso 1 1 calc R
C2 C 0.6449(6) 0.6687(7) 0.75766(13) 0.0513(11) Uani 1 1 d .
H2A H 0.5418 0.5937 0.7378 0.062 Uiso 1 1 calc R
H2B H 0.6270 0.7858 0.7468 0.062 Uiso 1 1 calc R
C3 C 0.5653(6) 0.6520(6) 0.80748(13) 0.0494(11) Uani 1 1 d .
C4 C 0.7506(7) 0.5207(4) 0.82715(13) 0.0383(8) Uani 1 1 d .
C5 C 0.8351(5) 0.6452(4) 0.86467(13) 0.0334(8) Uani 1 1 d .
C6 C 0.6716(8) 0.7816(5) 0.84074(15) 0.0542(11) Uani 1 1 d .
H6A H 0.5374 0.8318 0.8607 0.065 Uiso 1 1 calc R
H6B H 0.7769 0.8699 0.8259 0.065 Uiso 1 1 calc R
C7 C 0.7342(5) 0.5977(4) 0.91070(12) 0.0285(7) Uani 1 1 d .
C8 C 0.8714(5) 0.5115(4) 0.98830(12) 0.0252(7) Uani 1 1 d .
C9 C 0.6587(5) 0.5694(4) 1.01289(11) 0.0291(7) Uani 1 1 d .
H9 H 0.5410 0.6462 0.9992 0.035 Uiso 1 1 calc R
C10 C 0.6187(6) 0.5152(4) 1.05727(12) 0.0312(7) Uani 1 1 d .
H10 H 0.4743 0.5550 1.0742 0.037 Uiso 1 1 calc R
C11 C 0.7895(6) 0.4032(4) 1.07671(11) 0.0297(7) Uani 1 1 d .
C12 C 1.0069(6) 0.3490(4) 1.05318(12) 0.0312(8) Uani 1 1 d .
H12 H 1.1279 0.2755 1.0673 0.037 Uiso 1 1 calc R
C13 C 1.0443(5) 0.4029(4) 1.00929(12) 0.0319(8) Uani 1 1 d .
H13 H 1.1919 0.3652 0.9928 0.038 Uiso 1 1 calc R
H3 H 0.389(8) 0.644(5) 0.8097(16) 0.059(12) Uiso 1 1 d .
H4 H 0.689(6) 0.421(5) 0.8363(13) 0.029(9) Uiso 1 1 d .
H5 H 1.025(7) 0.670(5) 0.8664(13) 0.054(11) Uiso 1 1 d .
N1 N 0.9175(4) 0.5608(4) 0.94256(10) 0.0282(6) Uani 1 1 d .
H1 H 1.0804 0.5684 0.9339 0.034 Uiso 1 1 calc R
O1 O 0.9419(5) 0.4867(3) 0.79314(9) 0.0500(7) Uani 1 1 d .
O2 O 0.5004(4) 0.5891(3) 0.91909(9) 0.0405(6) Uani 1 1 d .

loop_
_atom_site_aniso_label
_atom_site_aniso_U_11
_atom_site_aniso_U_22
_atom_site_aniso_U_33
_atom_site_aniso_U_23
_atom_site_aniso_U_13
_atom_site_aniso_U_12
Br1 0.0582(2) 0.0570(3) 0.0266(2) 0.00805(17) 0.00420(15) 0.00179(16)
C1 0.0446(18) 0.065(3) 0.025(2) 0.0099(19) 0.0062(15) 0.0103(16)
C2 0.0315(16) 0.090(3) 0.033(2) 0.013(2) -0.0039(14) 0.0010(18)
C3 0.0258(16) 0.090(4) 0.032(2) 0.009(2) 0.0015(14) 0.0035(18)
C4 0.0491(19) 0.0375(19) 0.0284(19) -0.0007(17) 0.0093(15) -0.0091(17)
C5 0.0293(14) 0.043(2) 0.028(2) -0.0005(16) 0.0029(13) -0.0031(11)
C6 0.078(3) 0.042(2) 0.043(3) 0.0121(19) 0.016(2) 0.0196(19)
C7 0.0287(16) 0.0318(16) 0.0249(18) 0.0003(14) 0.0019(13) -0.0030(12)
C8 0.0258(13) 0.0244(16) 0.0255(18) -0.0016(13) 0.0021(12) -0.0049(11)
C9 0.0315(15) 0.0305(17) 0.0252(18) 0.0020(15) 0.0025(12) 0.0032(12)
C10 0.0313(14) 0.0352(18) 0.0273(19) -0.0069(15) 0.0043(12) -0.0002(12)
C11 0.0372(14) 0.0299(16) 0.0220(17) 0.0001(13) -0.0007(13) -0.0055(13)
C12 0.0303(14) 0.040(2) 0.0232(18) -0.0002(16) -0.0036(12) 0.0027(13)
C13 0.0234(13) 0.038(2) 0.034(2) -0.0074(16) -0.0006(13) 0.0019(12)
N1 0.0196(10) 0.0394(15) 0.0255(15) -0.0001(13) 0.0024(10) -0.0022(10)
O1 0.0639(15) 0.0550(18) 0.0312(16) 0.0006(14) 0.0103(12) 0.0137(13)
O2 0.0242(11) 0.0648(17) 0.0326(15) 0.0006(13) 0.0025(9) 0.0007(10)

loop_
_atom_type_symbol
_atom_type_description
_atom_type_scat_dispersion_real
_atom_type_scat_dispersion_imag
_atom_type_scat_source
C C 0.0033 0.0016 'International Tables Vol C Tables 4.2.6.8 and 6.1.1.4'
H H 0.0000 0.0000 'International Tables Vol C Tables 4.2.6.8 and 6.1.1.4'
N N 0.0061 0.0033 'International Tables Vol C Tables 4.2.6.8 and 6.1.1.4'
O O 0.0106 0.0060 'International Tables Vol C Tables 4.2.6.8 and 6.1.1.4'
Br Br -0.2901 2.4595 'International Tables Vol C Tables 4.2.6.8 and 6.1.1.4'

loop_
_geom_angle_atom_site_label_1
_geom_angle_atom_site_label_2
_geom_angle_atom_site_label_3
_geom_angle
O1 C1 C2 106.7(3)
O1 C1 H1A 110.4
C2 C1 H1A 110.4
O1 C1 H1B 110.4
C2 C1 H1B 110.4
H1A C1 H1B 108.6
C1 C2 C3 101.6(3)
C1 C2 H2A 111.5
C3 C2 H2A 111.5
C1 C2 H2B 111.5
C3 C2 H2B 111.5
H2A C2 H2B 109.3
C2 C3 C6 117.2(4)
C2 C3 C4 104.6(3)
C6 C3 C4 89.9(3)
C2 C3 H3 110(3)
C6 C3 H3 111(3)
C4 C3 H3 123(3)
O1 C4 C3 107.5(3)
O1 C4 C5 115.0(3)
C3 C4 C5 90.2(3)
O1 C4 H4 106(2)
C3 C4 H4 120(2)
C5 C4 H4 117(2)
C7 C5 C4 112.3(3)
C7 C5 C6 113.4(3)
C4 C5 C6 88.6(3)
C7 C5 H5 110(2)
C4 C5 H5 116(2)
C6 C5 H5 115(2)
C3 C6 C5 90.5(3)
C3 C6 H6A 113.6
C5 C6 H6A 113.6
C3 C6 H6B 113.6
C5 C6 H6B 113.6
H6A C6 H6B 110.8
O2 C7 N1 122.2(3)
O2 C7 C5 122.4(3)
N1 C7 C5 115.5(2)
C13 C8 C9 119.1(3)
C13 C8 N1 119.0(3)
C9 C8 N1 122.0(3)
C10 C9 C8 119.9(3)
C10 C9 H9 120.0
C8 C9 H9 120.0
C11 C10 C9 119.6(3)
C11 C10 H10 120.2
C9 C10 H10 120.2
C10 C11 C12 121.0(3)
C10 C11 Br1 119.0(2)
C12 C11 Br1 120.0(2)
C13 C12 C11 118.8(3)
C13 C12 H12 120.6
C11 C12 H12 120.6
C12 C13 C8 121.4(3)
C12 C13 H13 119.3
C8 C13 H13 119.3
C7 N1 C8 126.2(2)
C7 N1 H1 116.9
C8 N1 H1 116.9
C1 O1 C4 107.5(3)

loop_
_geom_bond_atom_site_label_1
_geom_bond_atom_site_label_2
_geom_bond_distance
Br1 C11 1.899(3)
C1 O1 1.427(5)
C1 C2 1.505(5)
C1 H1A 0.9900
C1 H1B 0.9900
C2 C3 1.520(5)
C2 H2A 0.9900
C2 H2B 0.9900
C3 C6 1.522(6)
C3 C4 1.530(5)
C3 H3 0.92(4)
C4 O1 1.428(4)
C4 C5 1.543(5)
C4 H4 0.90(4)
C5 C7 1.493(5)
C5 C6 1.544(5)
C5 H5 1.00(4)
C6 H6A 0.9900
C6 H6B 0.9900
C7 O2 1.233(3)
C7 N1 1.360(4)
C8 C13 1.386(5)
C8 C9 1.392(4)
C8 N1 1.415(4)
C9 C10 1.384(5)
C9 H9 0.9500
C10 C11 1.378(5)
C10 H10 0.9500
C11 C12 1.385(5)
C12 C13 1.368(5)
C12 H12 0.9500
C13 H13 0.9500
N1 H1 0.8800

loop_
_geom_torsion_atom_site_label_1
_geom_torsion_atom_site_label_2
_geom_torsion_atom_site_label_3
_geom_torsion_atom_site_label_4
_geom_torsion
O1 C1 C2 C3 35.3(5)
C1 C2 C3 C6 72.1(5)
C1 C2 C3 C4 -25.5(4)
C2 C3 C4 O1 8.2(4)
C6 C3 C4 O1 -110.0(3)
C2 C3 C4 C5 124.5(3)
C6 C3 C4 C5 6.4(3)
O1 C4 C5 C7 -142.1(3)
C3 C4 C5 C7 108.5(3)
O1 C4 C5 C6 103.1(3)
C3 C4 C5 C6 -6.3(3)
C2 C3 C6 C5 -112.8(4)
C4 C3 C6 C5 -6.4(3)
C7 C5 C6 C3 -107.5(3)
C4 C5 C6 C3 6.3(3)
C4 C5 C7 O2 -61.4(4)
C6 C5 C7 O2 37.2(5)
C4 C5 C7 N1 117.2(3)
C6 C5 C7 N1 -144.2(3)
C13 C8 C9 C10 -1.7(5)
N1 C8 C9 C10 178.8(3)
C8 C9 C10 C11 -0.3(5)
C9 C10 C11 C12 2.6(5)
C9 C10 C11 Br1 -175.0(2)
C10 C11 C12 C13 -2.7(5)
Br1 C11 C12 C13 174.8(2)
C11 C12 C13 C8 0.7(5)
C9 C8 C13 C12 1.5(5)
N1 C8 C13 C12 -178.9(3)
O2 C7 N1 C8 -0.9(5)
C5 C7 N1 C8 -179.5(3)
C13 C8 N1 C7 148.2(3)
C9 C8 N1 C7 -32.2(5)
C2 C1 O1 C4 -31.5(4)
C3 C4 O1 C1 14.1(4)
C5 C4 O1 C1 -84.6(4)
